data_4067943
loop_
_publ_author_name
'Brooner, Rachel E. M.'
'Widenhoefer, Ross A.'

_publ_section_title
;
 Synthesis and Structure of Dicationic, Bis(gold) \p-Alkene Complexes
 Containing a 2,2&#x2032;-Bis(phosphino)biphenyl Ligand
;
_journal_issue 2
_journal_name_full Organometallics
_journal_page_first 768
_journal_paper_doi 10.1021/om200948z
_journal_volume 31
_journal_year 2012
_chemical_formula_sum 'C39 H65 Au2 Cl2 F12 P2 Sb2'
_chemical_formula_weight 1532.18
_chemical_name_systematic
; 
 ? 
;
_space_group_IT_number 14
_symmetry_cell_setting monoclinic
_symmetry_space_group_name_Hall '-P 2ybc'
_symmetry_space_group_name_H-M 'P 1 21/c 1'
_atom_sites_solution_hydrogens geom
_atom_sites_solution_primary direct
_atom_sites_solution_secondary difmap
_audit_creation_method SHELXL-97
_cell_angle_alpha 90.00
_cell_angle_beta 93.1807(18)
_cell_angle_gamma 90.00
_cell_formula_units_Z 4
_cell_length_a 19.0763(6)
_cell_length_b 15.7558(5)
_cell_length_c 16.9063(5)
_cell_measurement_reflns_used 2769
_cell_measurement_temperature 110
_cell_measurement_theta_max 27.98
_cell_measurement_theta_min 2.41
_cell_volume 5073.6(3)
_computing_cell_refinement SAINT
_computing_data_collection Apex2
_computing_data_reduction SAINT
_computing_molecular_graphics NRCVAX
_computing_publication_material cif2tables.py
_computing_structure_refinement XL
_computing_structure_solution XS
_diffrn_ambient_temperature 110
_diffrn_measured_fraction_theta_full 0.986
_diffrn_measured_fraction_theta_max 0.986
_diffrn_measurement_device_type 'Bruker-Nonius Kappa Axis X8 Apex2'
_diffrn_measurement_method 'omega and phi scans'
_diffrn_radiation_monochromator graphite
_diffrn_radiation_source 'fine-focus sealed tube'
_diffrn_radiation_type MoK\a
_diffrn_radiation_wavelength 0.71073
_diffrn_reflns_av_R_equivalents 0.0000
_diffrn_reflns_av_sigmaI/netI 0.0750
_diffrn_reflns_limit_h_max 27
_diffrn_reflns_limit_h_min -27
_diffrn_reflns_limit_k_max 22
_diffrn_reflns_limit_k_min 0
_diffrn_reflns_limit_l_max 24
_diffrn_reflns_limit_l_min 0
_diffrn_reflns_number 15425
_diffrn_reflns_theta_full 30.61
_diffrn_reflns_theta_max 30.61
_diffrn_reflns_theta_min 1.68
_exptl_absorpt_coefficient_mu 7.058
_exptl_absorpt_correction_T_max 0.6379
_exptl_absorpt_correction_T_min 0.2822
_exptl_absorpt_correction_type multi-scan
_exptl_absorpt_process_details TWINABS
_exptl_crystal_colour colourless
_exptl_crystal_density_diffrn 2.006
_exptl_crystal_density_method 'not measured'
_exptl_crystal_description prism
_exptl_crystal_F_000 2924
_exptl_crystal_size_max 0.24
_exptl_crystal_size_mid 0.12
_exptl_crystal_size_min 0.07
_refine_diff_density_max 6.445
_refine_diff_density_min -3.819
_refine_diff_density_rms 0.295
_refine_ls_extinction_method none
_refine_ls_goodness_of_fit_ref 1.075
_refine_ls_hydrogen_treatment constr
_refine_ls_matrix_type full
_refine_ls_number_parameters 532
_refine_ls_number_reflns 15425
_refine_ls_number_restraints 0
_refine_ls_restrained_S_all 1.075
_refine_ls_R_factor_all 0.1178
_refine_ls_R_factor_gt 0.0716
_refine_ls_shift/su_max 0.001
_refine_ls_shift/su_mean 0.000
_refine_ls_structure_factor_coef Fsqd
_refine_ls_weighting_details 'calc w=1/[\s^2^(Fo^2^)+(0.0267P)^2^+200.7321P] where P=(Fo^2^+2Fc^2^)/3'
_refine_ls_weighting_scheme calc
_refine_ls_wR_factor_gt 0.1693
_refine_ls_wR_factor_ref 0.1817
_reflns_number_gt 9718
_reflns_number_total 15425
_reflns_threshold_expression >2sigma(I)
_cod_data_source_file om200948z_si_002.cif
_cod_data_source_block x11145
_cod_original_sg_symbol_H-M 'P 21/c'
_cod_database_code 4067943

loop_
_symmetry_equiv_pos_as_xyz
'x, y, z'
'-x, y+1/2, -z+1/2'
'-x, -y, -z'
'x, -y-1/2, z-1/2'

loop_
_atom_site_label
_atom_site_type_symbol
_atom_site_fract_x
_atom_site_fract_y
_atom_site_fract_z
_atom_site_U_iso_or_equiv
_atom_site_adp_type
_atom_site_occupancy
_atom_site_symmetry_multiplicity
_atom_site_calc_flag
_atom_site_refinement_flags
Au1 Au 0.15191(3) 0.47439(3) 0.35914(3) 0.03263(12) Uani 1 1 d .
Au2 Au 0.40224(2) 0.52428(3) 0.22311(3) 0.02489(11) Uani 1 1 d .
P1 P 0.23552(16) 0.56209(19) 0.41822(18) 0.0235(6) Uani 1 1 d .
P2 P 0.31136(16) 0.46186(18) 0.15000(18) 0.0237(6) Uani 1 1 d .
C1 C 0.0651(8) 0.3980(9) 0.3032(10) 0.047(4) Uani 1 1 d .
H1A H 0.0867 0.3611 0.2674 0.057 Uiso 1 1 calc R
H1B H 0.0438 0.4493 0.2845 0.057 Uiso 1 1 calc R
C2 C 0.0645(8) 0.3776(10) 0.3802(10) 0.048(4) Uani 1 1 d .
C3 C 0.0971(8) 0.2969(9) 0.4154(8) 0.040(3) Uani 1 1 d .
H3A H 0.1203 0.3088 0.4681 0.048 Uiso 1 1 calc R
H3B H 0.1327 0.2743 0.3806 0.048 Uiso 1 1 calc R
C4 C 0.0375(9) 0.2325(9) 0.4229(9) 0.047(4) Uani 1 1 d .
H4A H 0.0034 0.2543 0.4599 0.056 Uiso 1 1 calc R
H4B H 0.0126 0.2239 0.3705 0.056 Uiso 1 1 calc R
C5 C 0.0678(10) 0.1494(10) 0.4531(10) 0.056(4) Uani 1 1 d .
H5A H 0.0298 0.1082 0.4581 0.084 Uiso 1 1 calc R
H5B H 0.0922 0.1582 0.5049 0.084 Uiso 1 1 calc R
H5C H 0.1010 0.1277 0.4158 0.084 Uiso 1 1 calc R
C6 C 0.4940(6) 0.5909(8) 0.2856(7) 0.029(3) Uani 1 1 d .
H6A H 0.5051 0.6363 0.2515 0.035 Uiso 1 1 calc R
H6B H 0.4672 0.6013 0.3303 0.035 Uiso 1 1 calc R
C7 C 0.5165(6) 0.5109(8) 0.2704(8) 0.032(3) Uani 1 1 d .
H7 H 0.5040 0.4678 0.3064 0.039 Uiso 1 1 calc R
C8 C 0.5584(6) 0.4840(8) 0.2039(7) 0.030(3) Uani 1 1 d .
H8A H 0.5507 0.5245 0.1595 0.036 Uiso 1 1 calc R
H8B H 0.5421 0.4275 0.1852 0.036 Uiso 1 1 calc R
C9 C 0.6368(7) 0.4797(9) 0.2273(9) 0.039(3) Uani 1 1 d .
H9A H 0.6440 0.4410 0.2732 0.047 Uiso 1 1 calc R
H9B H 0.6615 0.4550 0.1827 0.047 Uiso 1 1 calc R
C10 C 0.6693(7) 0.5640(9) 0.2484(9) 0.040(3) Uani 1 1 d .
H10A H 0.7190 0.5560 0.2643 0.059 Uiso 1 1 calc R
H10B H 0.6451 0.5892 0.2924 0.059 Uiso 1 1 calc R
H10C H 0.6649 0.6018 0.2024 0.059 Uiso 1 1 calc R
C11 C 0.1845(7) 0.6337(8) 0.4825(7) 0.029(3) Uani 1 1 d .
C12 C 0.2260(7) 0.7071(9) 0.5251(8) 0.036(3) Uani 1 1 d .
H12A H 0.2616 0.6833 0.5628 0.054 Uiso 1 1 calc R
H12B H 0.1936 0.7426 0.5536 0.054 Uiso 1 1 calc R
H12C H 0.2489 0.7416 0.4858 0.054 Uiso 1 1 calc R
C13 C 0.1277(7) 0.6767(9) 0.4252(8) 0.038(3) Uani 1 1 d .
H13A H 0.1509 0.7113 0.3862 0.057 Uiso 1 1 calc R
H13B H 0.0973 0.7128 0.4557 0.057 Uiso 1 1 calc R
H13C H 0.0993 0.6327 0.3977 0.057 Uiso 1 1 calc R
C14 C 0.1481(8) 0.5783(9) 0.5438(8) 0.040(3) Uani 1 1 d .
H14A H 0.1838 0.5489 0.5775 0.060 Uiso 1 1 calc R
H14B H 0.1177 0.5365 0.5160 0.060 Uiso 1 1 calc R
H14C H 0.1197 0.6145 0.5767 0.060 Uiso 1 1 calc R
C15 C 0.3064(7) 0.4995(8) 0.4751(8) 0.031(3) Uani 1 1 d .
C16 C 0.2739(8) 0.4126(9) 0.4944(8) 0.042(3) Uani 1 1 d .
H16A H 0.2553 0.3858 0.4453 0.063 Uiso 1 1 calc R
H16B H 0.2357 0.4209 0.5301 0.063 Uiso 1 1 calc R
H16C H 0.3100 0.3760 0.5200 0.063 Uiso 1 1 calc R
C17 C 0.3335(7) 0.5385(9) 0.5531(7) 0.037(3) Uani 1 1 d .
H17A H 0.2940 0.5489 0.5865 0.055 Uiso 1 1 calc R
H17B H 0.3571 0.5923 0.5428 0.055 Uiso 1 1 calc R
H17C H 0.3668 0.4995 0.5803 0.055 Uiso 1 1 calc R
C18 C 0.3679(7) 0.4850(8) 0.4217(7) 0.032(3) Uani 1 1 d .
H18A H 0.3502 0.4603 0.3713 0.047 Uiso 1 1 calc R
H18B H 0.4018 0.4461 0.4480 0.047 Uiso 1 1 calc R
H18C H 0.3908 0.5393 0.4117 0.047 Uiso 1 1 calc R
C19 C 0.2805(6) 0.6284(7) 0.3474(6) 0.022(2) Uani 1 1 d .
C20 C 0.3292(6) 0.6867(7) 0.3804(7) 0.026(2) Uani 1 1 d .
H20 H 0.3368 0.6895 0.4364 0.032 Uiso 1 1 calc R
C21 C 0.3665(6) 0.7405(7) 0.3334(7) 0.026(2) Uani 1 1 d .
H21 H 0.3997 0.7793 0.3567 0.031 Uiso 1 1 calc R
C22 C 0.3548(6) 0.7371(8) 0.2523(7) 0.029(3) Uani 1 1 d .
H22 H 0.3800 0.7736 0.2193 0.035 Uiso 1 1 calc R
C23 C 0.3070(7) 0.6811(7) 0.2194(7) 0.028(3) Uani 1 1 d .
H23 H 0.2994 0.6798 0.1634 0.033 Uiso 1 1 calc R
C24 C 0.2692(6) 0.6261(7) 0.2649(7) 0.024(2) Uani 1 1 d .
C25 C 0.2133(6) 0.5744(7) 0.2206(6) 0.023(2) Uani 1 1 d .
C26 C 0.1431(6) 0.6042(8) 0.2236(7) 0.028(2) Uani 1 1 d .
H26 H 0.1335 0.6494 0.2585 0.033 Uiso 1 1 calc R
C27 C 0.0886(7) 0.5695(9) 0.1776(8) 0.037(3) Uani 1 1 d .
H27 H 0.0429 0.5932 0.1792 0.045 Uiso 1 1 calc R
C28 C 0.0994(7) 0.5016(9) 0.1297(9) 0.038(3) Uani 1 1 d .
H28 H 0.0614 0.4763 0.0995 0.046 Uiso 1 1 calc R
C29 C 0.1673(7) 0.4703(10) 0.1261(10) 0.045(4) Uani 1 1 d .
H29 H 0.1748 0.4227 0.0931 0.055 Uiso 1 1 calc R
C30 C 0.2250(6) 0.5054(7) 0.1687(7) 0.025(2) Uani 1 1 d .
C31 C 0.3259(6) 0.4829(7) 0.0407(7) 0.026(2) Uani 1 1 d .
C32 C 0.3171(9) 0.5772(9) 0.0288(9) 0.047(4) Uani 1 1 d .
H32A H 0.3500 0.6074 0.0655 0.070 Uiso 1 1 calc R
H32B H 0.2689 0.5935 0.0390 0.070 Uiso 1 1 calc R
H32C H 0.3269 0.5919 -0.0258 0.070 Uiso 1 1 calc R
C33 C 0.2765(14) 0.4367(13) -0.0165(9) 0.089(8) Uani 1 1 d .
H33A H 0.2279 0.4491 -0.0042 0.134 Uiso 1 1 calc R
H33B H 0.2849 0.3754 -0.0121 0.134 Uiso 1 1 calc R
H33C H 0.2843 0.4553 -0.0706 0.134 Uiso 1 1 calc R
C34 C 0.4001(11) 0.4611(15) 0.0266(10) 0.082(7) Uani 1 1 d .
H34A H 0.4312 0.4869 0.0680 0.123 Uiso 1 1 calc R
H34B H 0.4120 0.4828 -0.0253 0.123 Uiso 1 1 calc R
H34C H 0.4059 0.3993 0.0278 0.123 Uiso 1 1 calc R
C35 C 0.3104(7) 0.3441(8) 0.1740(8) 0.033(3) Uani 1 1 d .
C36 C 0.2804(16) 0.3358(11) 0.2554(11) 0.104(10) Uani 1 1 d .
H36A H 0.2325 0.3585 0.2533 0.156 Uiso 1 1 calc R
H36B H 0.3097 0.3677 0.2943 0.156 Uiso 1 1 calc R
H36C H 0.2796 0.2758 0.2707 0.156 Uiso 1 1 calc R
C37 C 0.2698(13) 0.2881(11) 0.1180(14) 0.094(9) Uani 1 1 d .
H37A H 0.2206 0.3064 0.1140 0.142 Uiso 1 1 calc R
H37B H 0.2725 0.2295 0.1373 0.142 Uiso 1 1 calc R
H37C H 0.2894 0.2914 0.0657 0.142 Uiso 1 1 calc R
C38 C 0.3845(9) 0.3131(11) 0.1833(19) 0.109(11) Uani 1 1 d .
H38A H 0.4067 0.3184 0.1326 0.163 Uiso 1 1 calc R
H38B H 0.3847 0.2535 0.1997 0.163 Uiso 1 1 calc R
H38C H 0.4105 0.3472 0.2236 0.163 Uiso 1 1 calc R
Sb1 Sb 0.08133(5) 0.14791(6) 0.17500(5) 0.0340(2) Uani 1 1 d .
F1 F 0.0617(7) 0.0504(7) 0.2273(11) 0.120(6) Uani 1 1 d .
F2 F 0.0339(6) 0.1077(11) 0.0849(8) 0.123(6) Uani 1 1 d .
F3 F 0.1643(5) 0.1037(7) 0.1415(7) 0.073(3) Uani 1 1 d .
F4 F 0.1319(6) 0.1900(9) 0.2625(6) 0.088(4) Uani 1 1 d .
F5 F -0.0017(4) 0.1954(6) 0.2090(5) 0.047(2) Uani 1 1 d .
F6 F 0.0980(7) 0.2500(9) 0.1230(9) 0.113(5) Uani 1 1 d .
Sb2 Sb 0.49798(4) 0.73917(5) 0.55249(5) 0.02654(17) Uani 1 1 d .
F7 F 0.4868(5) 0.8060(6) 0.4611(5) 0.048(2) Uani 1 1 d .
F8 F 0.4006(3) 0.7410(4) 0.5601(4) 0.0276(14) Uani 1 1 d .
F9 F 0.5944(4) 0.7374(5) 0.5454(5) 0.0348(17) Uani 1 1 d .
F10 F 0.5066(5) 0.8379(5) 0.6136(5) 0.046(2) Uani 1 1 d .
F11 F 0.4881(5) 0.6415(6) 0.4898(6) 0.055(2) Uani 1 1 d .
F12 F 0.5072(5) 0.6728(6) 0.6431(6) 0.055(2) Uani 1 1 d .
C1X C 0.1047(10) -0.1207(12) 0.3194(15) 0.086(8) Uani 1 1 d .
H1X1 H 0.0858 -0.0743 0.2850 0.103 Uiso 1 1 calc R
H1X2 H 0.0741 -0.1709 0.3107 0.103 Uiso 1 1 calc R
Cl1X Cl 0.1922(3) -0.1460(4) 0.2935(5) 0.094(2) Uani 1 1 d .
Cl2X Cl 0.1042(3) -0.0888(4) 0.4203(5) 0.104(2) Uani 1 1 d .

loop_
_atom_site_aniso_label
_atom_site_aniso_U_11
_atom_site_aniso_U_22
_atom_site_aniso_U_33
_atom_site_aniso_U_23
_atom_site_aniso_U_13
_atom_site_aniso_U_12
Au1 0.0369(3) 0.0283(2) 0.0326(3) -0.0027(2) 0.0017(2) -0.0090(2)
Au2 0.0278(2) 0.0209(2) 0.0264(2) -0.00133(17) 0.00479(17) -0.00170(18)
P1 0.0252(14) 0.0220(14) 0.0237(14) -0.0002(11) 0.0040(11) -0.0042(11)
P2 0.0287(15) 0.0188(14) 0.0239(14) -0.0027(11) 0.0035(12) 0.0008(11)
C1 0.054(9) 0.028(7) 0.056(10) 0.001(7) -0.022(8) -0.008(6)
C2 0.044(8) 0.039(8) 0.059(10) 0.005(7) -0.006(7) -0.016(7)
C3 0.040(8) 0.048(8) 0.033(7) -0.005(6) 0.005(6) -0.007(6)
C4 0.061(10) 0.036(8) 0.043(8) 0.002(6) 0.009(7) -0.029(7)
C5 0.081(13) 0.039(8) 0.048(9) 0.009(7) 0.003(9) -0.015(8)
C6 0.027(6) 0.028(6) 0.031(6) -0.006(5) 0.005(5) -0.002(5)
C7 0.027(6) 0.026(6) 0.045(8) 0.001(5) 0.004(5) -0.002(5)
C8 0.025(6) 0.036(7) 0.028(6) 0.005(5) 0.000(5) -0.001(5)
C9 0.032(7) 0.046(8) 0.041(7) 0.005(6) 0.001(6) 0.007(6)
C10 0.027(6) 0.046(8) 0.045(8) 0.006(7) 0.005(6) -0.009(6)
C11 0.034(6) 0.028(6) 0.027(6) 0.004(5) 0.008(5) 0.000(5)
C12 0.036(7) 0.037(7) 0.037(7) -0.005(6) 0.008(6) 0.001(6)
C13 0.030(6) 0.049(8) 0.036(7) -0.011(6) 0.012(5) 0.010(6)
C14 0.044(8) 0.043(8) 0.035(7) -0.011(6) 0.017(6) -0.013(6)
C15 0.029(6) 0.026(6) 0.038(7) 0.011(5) -0.002(5) -0.005(5)
C16 0.062(10) 0.029(7) 0.036(7) 0.005(6) 0.014(7) -0.009(6)
C17 0.043(7) 0.040(8) 0.026(6) 0.011(5) -0.008(5) 0.008(6)
C18 0.042(7) 0.028(6) 0.026(6) -0.001(5) 0.011(5) 0.008(5)
C19 0.024(5) 0.020(5) 0.021(5) -0.003(4) 0.006(4) 0.001(4)
C20 0.032(6) 0.019(5) 0.027(6) 0.003(4) -0.004(5) -0.003(5)
C21 0.032(6) 0.016(5) 0.029(6) 0.001(4) 0.006(5) 0.001(4)
C22 0.032(6) 0.027(6) 0.029(6) 0.006(5) 0.009(5) -0.004(5)
C23 0.051(8) 0.012(5) 0.019(5) -0.002(4) -0.001(5) -0.003(5)
C24 0.037(6) 0.016(5) 0.020(5) 0.001(4) 0.008(5) 0.008(4)
C25 0.026(6) 0.024(5) 0.018(5) 0.006(4) -0.004(4) 0.006(4)
C26 0.029(6) 0.035(6) 0.020(5) 0.002(5) 0.003(5) 0.006(5)
C27 0.035(7) 0.042(8) 0.035(7) -0.008(6) -0.001(6) 0.014(6)
C28 0.026(6) 0.043(8) 0.045(8) -0.013(6) -0.008(6) 0.006(6)
C29 0.036(7) 0.039(8) 0.061(10) -0.020(7) -0.003(7) 0.010(6)
C30 0.029(6) 0.021(5) 0.026(6) -0.001(4) 0.007(5) -0.001(4)
C31 0.036(6) 0.019(5) 0.025(6) -0.011(4) 0.006(5) 0.005(5)
C32 0.073(11) 0.030(7) 0.040(8) 0.009(6) 0.023(7) 0.005(7)
C33 0.16(2) 0.079(14) 0.023(8) 0.004(8) -0.011(11) -0.068(15)
C34 0.091(14) 0.120(18) 0.039(9) 0.022(10) 0.047(10) 0.063(13)
C35 0.029(6) 0.021(6) 0.049(8) -0.004(5) 0.008(6) -0.010(5)
C36 0.23(3) 0.028(8) 0.055(11) 0.008(8) 0.071(16) 0.024(13)
C37 0.14(2) 0.033(9) 0.106(17) 0.018(10) -0.061(15) -0.046(11)
C38 0.037(9) 0.030(9) 0.26(3) 0.039(14) 0.022(14) 0.011(7)
Sb1 0.0319(4) 0.0366(5) 0.0339(4) -0.0090(4) 0.0056(3) -0.0028(4)
F1 0.088(9) 0.047(7) 0.233(18) 0.053(9) 0.078(11) 0.018(6)
F2 0.054(7) 0.199(16) 0.114(11) -0.104(11) -0.021(7) 0.027(9)
F3 0.040(5) 0.089(8) 0.091(8) -0.028(7) 0.015(5) 0.019(5)
F4 0.059(6) 0.149(12) 0.055(6) -0.056(7) -0.015(5) 0.029(7)
F5 0.038(4) 0.047(5) 0.057(5) 0.003(4) 0.015(4) 0.006(4)
F6 0.104(10) 0.102(10) 0.139(12) 0.068(10) 0.058(9) 0.016(8)
Sb2 0.0284(4) 0.0214(4) 0.0301(4) -0.0015(3) 0.0037(3) -0.0023(3)
F7 0.051(5) 0.058(5) 0.035(4) 0.017(4) -0.006(4) -0.020(4)
F8 0.027(3) 0.022(3) 0.034(4) -0.005(3) 0.007(3) 0.000(3)
F9 0.025(4) 0.029(4) 0.051(5) 0.007(3) 0.004(3) -0.003(3)
F10 0.058(5) 0.034(4) 0.046(5) -0.014(4) 0.005(4) -0.017(4)
F11 0.052(5) 0.043(5) 0.070(6) -0.031(5) 0.011(5) -0.005(4)
F12 0.061(6) 0.047(5) 0.057(6) 0.026(4) -0.006(5) -0.012(4)
C1X 0.064(12) 0.045(10) 0.14(2) 0.012(12) -0.057(13) -0.005(9)
Cl1X 0.059(3) 0.065(3) 0.158(6) 0.036(4) 0.008(3) 0.000(3)
Cl2X 0.084(4) 0.055(3) 0.172(7) -0.036(4) -0.009(4) 0.014(3)

loop_
_atom_type_symbol
_atom_type_description
_atom_type_scat_dispersion_real
_atom_type_scat_dispersion_imag
_atom_type_scat_source
C C 0.0033 0.0016 'International Tables Vol C Tables 4.2.6.8 and 6.1.1.4'
H H 0.0000 0.0000 'International Tables Vol C Tables 4.2.6.8 and 6.1.1.4'
Au Au -2.0133 8.8022 'International Tables Vol C Tables 4.2.6.8 and 6.1.1.4'
Cl Cl 0.1484 0.1585 'International Tables Vol C Tables 4.2.6.8 and 6.1.1.4'
F F 0.0171 0.0103 'International Tables Vol C Tables 4.2.6.8 and 6.1.1.4'
P P 0.1023 0.0942 'International Tables Vol C Tables 4.2.6.8 and 6.1.1.4'
Sb Sb -0.5866 1.5461 'International Tables Vol C Tables 4.2.6.8 and 6.1.1.4'

loop_
_geom_angle_atom_site_label_1
_geom_angle_atom_site_label_2
_geom_angle_atom_site_label_3
_geom_angle
C1 Au1 P1 175.4(4)
C1 Au1 C2 34.5(6)
P1 Au1 C2 145.4(4)
C6 Au2 C7 34.8(4)
C6 Au2 P2 175.2(3)
C7 Au2 P2 145.6(3)
C19 P1 C11 108.1(5)
C19 P1 C15 106.4(5)
C11 P1 C15 113.5(6)
C19 P1 Au1 113.4(4)
C11 P1 Au1 104.1(4)
C15 P1 Au1 111.5(4)
C30 P2 C35 108.1(5)
C30 P2 C31 106.4(5)
C35 P2 C31 112.3(5)
C30 P2 Au2 114.0(4)
C35 P2 Au2 108.6(4)
C31 P2 Au2 107.5(4)
C2 C1 Au1 76.2(9)
C2 C1 H1A 120.0
Au1 C1 H1A 105.3
C2 C1 H1B 120.0
Au1 C1 H1B 88.5
H1A C1 H1B 120.0
C1 C2 C3 123.7(15)
C1 C2 Au1 69.3(9)
C3 C2 Au1 109.3(10)
C2 C3 C4 107.2(12)
C2 C3 H3A 110.3
C4 C3 H3A 110.3
C2 C3 H3B 110.3
C4 C3 H3B 110.3
H3A C3 H3B 108.5
C5 C4 C3 109.3(14)
C5 C4 H4A 109.8
C3 C4 H4A 109.8
C5 C4 H4B 109.8
C3 C4 H4B 109.8
H4A C4 H4B 108.3
C4 C5 H5A 109.5
C4 C5 H5B 109.5
H5A C5 H5B 109.5
C4 C5 H5C 109.5
H5A C5 H5C 109.5
H5B C5 H5C 109.5
C7 C6 Au2 74.1(7)
C7 C6 H6A 120.0
Au2 C6 H6A 105.0
C7 C6 H6B 120.0
Au2 C6 H6B 90.9
H6A C6 H6B 120.0
C6 C7 C8 126.8(12)
C6 C7 Au2 71.1(7)
C8 C7 Au2 107.8(8)
C6 C7 H7 116.6
C8 C7 H7 116.6
Au2 C7 H7 91.2
C7 C8 C9 112.3(11)
C7 C8 H8A 109.1
C9 C8 H8A 109.1
C7 C8 H8B 109.1
C9 C8 H8B 109.1
H8A C8 H8B 107.9
C10 C9 C8 114.1(12)
C10 C9 H9A 108.7
C8 C9 H9A 108.7
C10 C9 H9B 108.7
C8 C9 H9B 108.7
H9A C9 H9B 107.6
C9 C10 H10A 109.5
C9 C10 H10B 109.5
H10A C10 H10B 109.5
C9 C10 H10C 109.5
H10A C10 H10C 109.5
H10B C10 H10C 109.5
C14 C11 C12 110.2(10)
C14 C11 C13 109.7(11)
C12 C11 C13 106.4(11)
C14 C11 P1 108.3(9)
C12 C11 P1 116.6(9)
C13 C11 P1 105.3(8)
C11 C12 H12A 109.5
C11 C12 H12B 109.5
H12A C12 H12B 109.5
C11 C12 H12C 109.5
H12A C12 H12C 109.5
H12B C12 H12C 109.5
C11 C13 H13A 109.5
C11 C13 H13B 109.5
H13A C13 H13B 109.5
C11 C13 H13C 109.5
H13A C13 H13C 109.5
H13B C13 H13C 109.5
C11 C14 H14A 109.5
C11 C14 H14B 109.5
H14A C14 H14B 109.5
C11 C14 H14C 109.5
H14A C14 H14C 109.5
H14B C14 H14C 109.5
C17 C15 C18 109.7(11)
C17 C15 C16 107.2(11)
C18 C15 C16 108.7(11)
C17 C15 P1 115.4(9)
C18 C15 P1 109.0(9)
C16 C15 P1 106.5(9)
C15 C16 H16A 109.5
C15 C16 H16B 109.5
H16A C16 H16B 109.5
C15 C16 H16C 109.5
H16A C16 H16C 109.5
H16B C16 H16C 109.5
C15 C17 H17A 109.5
C15 C17 H17B 109.5
H17A C17 H17B 109.5
C15 C17 H17C 109.5
H17A C17 H17C 109.5
H17B C17 H17C 109.5
C15 C18 H18A 109.5
C15 C18 H18B 109.5
H18A C18 H18B 109.5
C15 C18 H18C 109.5
H18A C18 H18C 109.5
H18B C18 H18C 109.5
C24 C19 C20 118.4(10)
C24 C19 P1 125.7(9)
C20 C19 P1 115.9(8)
C21 C20 C19 121.5(11)
C21 C20 H20 119.3
C19 C20 H20 119.3
C22 C21 C20 119.2(11)
C22 C21 H21 120.4
C20 C21 H21 120.4
C23 C22 C21 119.9(11)
C23 C22 H22 120.1
C21 C22 H22 120.1
C22 C23 C24 122.3(11)
C22 C23 H23 118.8
C24 C23 H23 118.8
C23 C24 C19 118.7(11)
C23 C24 C25 116.0(10)
C19 C24 C25 125.0(10)
C26 C25 C30 117.0(11)
C26 C25 C24 116.5(10)
C30 C25 C24 126.1(10)
C27 C26 C25 122.1(11)
C27 C26 H26 118.9
C25 C26 H26 118.9
C28 C27 C26 120.9(12)
C28 C27 H27 119.5
C26 C27 H27 119.5
C27 C28 C29 118.4(13)
C27 C28 H28 120.8
C29 C28 H28 120.8
C28 C29 C30 123.1(13)
C28 C29 H29 118.4
C30 C29 H29 118.4
C29 C30 C25 118.4(11)
C29 C30 P2 117.0(9)
C25 C30 P2 124.5(9)
C34 C31 C33 110.7(15)
C34 C31 C32 107.7(13)
C33 C31 C32 109.4(14)
C34 C31 P2 107.7(9)
C33 C31 P2 114.8(10)
C32 C31 P2 106.2(8)
C31 C32 H32A 109.5
C31 C32 H32B 109.5
H32A C32 H32B 109.5
C31 C32 H32C 109.5
H32A C32 H32C 109.5
H32B C32 H32C 109.5
C31 C33 H33A 109.5
C31 C33 H33B 109.5
H33A C33 H33B 109.5
C31 C33 H33C 109.5
H33A C33 H33C 109.5
H33B C33 H33C 109.5
C31 C34 H34A 109.5
C31 C34 H34B 109.5
H34A C34 H34B 109.5
C31 C34 H34C 109.5
H34A C34 H34C 109.5
H34B C34 H34C 109.5
C37 C35 C38 109.3(17)
C37 C35 C36 108.4(16)
C38 C35 C36 106.1(18)
C37 C35 P2 117.2(11)
C38 C35 P2 108.7(9)
C36 C35 P2 106.6(9)
C35 C36 H36A 109.5
C35 C36 H36B 109.5
H36A C36 H36B 109.5
C35 C36 H36C 109.5
H36A C36 H36C 109.5
H36B C36 H36C 109.5
C35 C37 H37A 109.5
C35 C37 H37B 109.5
H37A C37 H37B 109.5
C35 C37 H37C 109.5
H37A C37 H37C 109.5
H37B C37 H37C 109.5
C35 C38 H38A 109.5
C35 C38 H38B 109.5
H38A C38 H38B 109.5
C35 C38 H38C 109.5
H38A C38 H38C 109.5
H38B C38 H38C 109.5
F1 Sb1 F2 90.4(9)
F1 Sb1 F4 91.5(8)
F2 Sb1 F4 177.4(7)
F1 Sb1 F3 91.9(5)
F2 Sb1 F3 90.4(5)
F4 Sb1 F3 87.8(5)
F1 Sb1 F6 177.6(6)
F2 Sb1 F6 89.7(8)
F4 Sb1 F6 88.5(7)
F3 Sb1 F6 90.5(6)
F1 Sb1 F5 89.3(5)
F2 Sb1 F5 90.4(5)
F4 Sb1 F5 91.4(4)
F3 Sb1 F5 178.6(5)
F6 Sb1 F5 88.2(5)
F9 Sb2 F12 89.8(4)
F9 Sb2 F10 89.5(4)
F12 Sb2 F10 90.7(4)
F9 Sb2 F8 179.8(3)
F12 Sb2 F8 90.1(4)
F10 Sb2 F8 90.4(3)
F9 Sb2 F11 91.1(4)
F12 Sb2 F11 90.3(5)
F10 Sb2 F11 178.8(4)
F8 Sb2 F11 89.0(3)
F9 Sb2 F7 91.3(4)
F12 Sb2 F7 178.9(4)
F10 Sb2 F7 89.5(4)
F8 Sb2 F7 88.9(3)
F11 Sb2 F7 89.5(4)
Cl2X C1X Cl1X 110.6(10)
Cl2X C1X H1X1 109.5
Cl1X C1X H1X1 109.5
Cl2X C1X H1X2 109.5
Cl1X C1X H1X2 109.5
H1X1 C1X H1X2 108.1

loop_
_geom_bond_atom_site_label_1
_geom_bond_atom_site_label_2
_geom_bond_distance
Au1 C1 2.217(14)
Au1 P1 2.297(3)
Au1 C2 2.302(14)
Au2 C6 2.253(12)
Au2 C7 2.290(12)
Au2 P2 2.294(3)
P1 C19 1.837(11)
P1 C11 1.876(13)
P1 C15 1.893(13)
P2 C30 1.828(12)
P2 C35 1.899(13)
P2 C31 1.913(12)
C1 C2 1.34(2)
C1 H1A 0.9500
C1 H1B 0.9500
C2 C3 1.52(2)
C3 C4 1.534(18)
C3 H3A 0.9900
C3 H3B 0.9900
C4 C5 1.51(2)
C4 H4A 0.9900
C4 H4B 0.9900
C5 H5A 0.9800
C5 H5B 0.9800
C5 H5C 0.9800
C6 C7 1.360(17)
C6 H6A 0.9500
C6 H6B 0.9500
C7 C8 1.477(17)
C7 H7 0.9500
C8 C9 1.526(17)
C8 H8A 0.9900
C8 H8B 0.9900
C9 C10 1.50(2)
C9 H9A 0.9900
C9 H9B 0.9900
C10 H10A 0.9800
C10 H10B 0.9800
C10 H10C 0.9800
C11 C14 1.549(17)
C11 C12 1.555(18)
C11 C13 1.567(18)
C12 H12A 0.9800
C12 H12B 0.9800
C12 H12C 0.9800
C13 H13A 0.9800
C13 H13B 0.9800
C13 H13C 0.9800
C14 H14A 0.9800
C14 H14B 0.9800
C14 H14C 0.9800
C15 C17 1.519(18)
C15 C18 1.535(17)
C15 C16 1.546(17)
C16 H16A 0.9800
C16 H16B 0.9800
C16 H16C 0.9800
C17 H17A 0.9800
C17 H17B 0.9800
C17 H17C 0.9800
C18 H18A 0.9800
C18 H18B 0.9800
C18 H18C 0.9800
C19 C24 1.400(15)
C19 C20 1.401(16)
C20 C21 1.386(16)
C20 H20 0.9500
C21 C22 1.377(17)
C21 H21 0.9500
C22 C23 1.364(17)
C22 H22 0.9500
C23 C24 1.387(16)
C23 H23 0.9500
C24 C25 1.507(16)
C25 C26 1.422(16)
C25 C30 1.423(16)
C26 C27 1.376(18)
C26 H26 0.9500
C27 C28 1.364(18)
C27 H27 0.9500
C28 C29 1.392(18)
C28 H28 0.9500
C29 C30 1.395(18)
C29 H29 0.9500
C31 C34 1.49(2)
C31 C33 1.50(2)
C31 C32 1.507(17)
C32 H32A 0.9800
C32 H32B 0.9800
C32 H32C 0.9800
C33 H33A 0.9800
C33 H33B 0.9800
C33 H33C 0.9800
C34 H34A 0.9800
C34 H34B 0.9800
C34 H34C 0.9800
C35 C37 1.48(2)
C35 C38 1.49(2)
C35 C36 1.52(2)
C36 H36A 0.9800
C36 H36B 0.9800
C36 H36C 0.9800
C37 H37A 0.9800
C37 H37B 0.9800
C37 H37C 0.9800
C38 H38A 0.9800
C38 H38B 0.9800
C38 H38C 0.9800
Sb1 F1 1.822(11)
Sb1 F2 1.841(11)
Sb1 F4 1.844(10)
Sb1 F3 1.847(9)
Sb1 F6 1.869(12)
Sb1 F5 1.871(8)
Sb2 F9 1.849(7)
Sb2 F12 1.855(8)
Sb2 F10 1.870(8)
Sb2 F8 1.870(7)
Sb2 F11 1.872(8)
Sb2 F7 1.872(8)
C1X Cl2X 1.78(3)
C1X Cl1X 1.79(2)
C1X H1X1 0.9900
C1X H1X2 0.9900

loop_
_geom_torsion_atom_site_label_1
_geom_torsion_atom_site_label_2
_geom_torsion_atom_site_label_3
_geom_torsion_atom_site_label_4
_geom_torsion
C1 Au1 P1 C19 -90(6)
C2 Au1 P1 C19 -174.9(8)
C1 Au1 P1 C11 27(6)
C2 Au1 P1 C11 -57.6(9)
C1 Au1 P1 C15 150(5)
C2 Au1 P1 C15 65.1(9)
C6 Au2 P2 C30 -107(4)
C7 Au2 P2 C30 161.0(7)
C6 Au2 P2 C35 132(4)
C7 Au2 P2 C35 40.4(8)
C6 Au2 P2 C31 10(4)
C7 Au2 P2 C31 -81.4(7)
P1 Au1 C1 C2 -91(5)
Au1 C1 C2 C3 -99.9(14)
P1 Au1 C2 C1 172.0(8)
C1 Au1 C2 C3 119.7(16)
P1 Au1 C2 C3 -68.3(14)
C1 C2 C3 C4 -98.6(17)
Au1 C2 C3 C4 -176.1(9)
C2 C3 C4 C5 176.7(13)
P2 Au2 C6 C7 -99(4)
Au2 C6 C7 C8 98.4(13)
P2 Au2 C7 C6 171.7(6)
C6 Au2 C7 C8 -123.7(13)
P2 Au2 C7 C8 47.9(12)
C6 C7 C8 C9 96.3(16)
Au2 C7 C8 C9 175.6(9)
C7 C8 C9 C10 -65.1(15)
C19 P1 C11 C14 -178.5(9)
C15 P1 C11 C14 -60.8(10)
Au1 P1 C11 C14 60.6(9)
C19 P1 C11 C12 -53.6(11)
C15 P1 C11 C12 64.1(11)
Au1 P1 C11 C12 -174.4(8)
C19 P1 C11 C13 64.2(9)
C15 P1 C11 C13 -178.1(8)
Au1 P1 C11 C13 -56.7(9)
C19 P1 C15 C17 94.4(10)
C11 P1 C15 C17 -24.3(11)
Au1 P1 C15 C17 -141.5(8)
C19 P1 C15 C18 -29.5(10)
C11 P1 C15 C18 -148.3(9)
Au1 P1 C15 C18 94.5(8)
C19 P1 C15 C16 -146.7(9)
C11 P1 C15 C16 94.6(10)
Au1 P1 C15 C16 -22.6(10)
C11 P1 C19 C24 -117.4(10)
C15 P1 C19 C24 120.4(10)
Au1 P1 C19 C24 -2.5(11)
C11 P1 C19 C20 61.6(10)
C15 P1 C19 C20 -60.6(10)
Au1 P1 C19 C20 176.5(8)
C24 C19 C20 C21 -0.9(17)
P1 C19 C20 C21 -179.9(9)
C19 C20 C21 C22 0.7(18)
C20 C21 C22 C23 0.0(18)
C21 C22 C23 C24 -0.4(19)
C22 C23 C24 C19 0.2(18)
C22 C23 C24 C25 174.1(11)
C20 C19 C24 C23 0.4(16)
P1 C19 C24 C23 179.4(9)
C20 C19 C24 C25 -172.9(10)
P1 C19 C24 C25 6.1(16)
C23 C24 C25 C26 -99.9(12)
C19 C24 C25 C26 73.6(14)
C23 C24 C25 C30 71.8(15)
C19 C24 C25 C30 -114.7(13)
C30 C25 C26 C27 -1.2(17)
C24 C25 C26 C27 171.3(11)
C25 C26 C27 C28 3(2)
C26 C27 C28 C29 -2(2)
C27 C28 C29 C30 -1(2)
C28 C29 C30 C25 3(2)
C28 C29 C30 P2 -174.8(13)
C26 C25 C30 C29 -1.7(17)
C24 C25 C30 C29 -173.4(12)
C26 C25 C30 P2 175.5(9)
C24 C25 C30 P2 3.8(16)
C35 P2 C30 C29 -59.1(12)
C31 P2 C30 C29 61.7(12)
Au2 P2 C30 C29 180.0(10)
C35 P2 C30 C25 123.7(10)
C31 P2 C30 C25 -115.5(10)
Au2 P2 C30 C25 2.8(11)
C30 P2 C31 C34 170.9(12)
C35 P2 C31 C34 -71.1(13)
Au2 P2 C31 C34 48.4(12)
C30 P2 C31 C33 -65.3(14)
C35 P2 C31 C33 52.7(14)
Au2 P2 C31 C33 172.2(13)
C30 P2 C31 C32 55.7(11)
C35 P2 C31 C32 173.7(9)
Au2 P2 C31 C32 -66.8(10)
C30 P2 C35 C37 72.7(16)
C31 P2 C35 C37 -44.3(16)
Au2 P2 C35 C37 -163.1(14)
C30 P2 C35 C38 -162.9(15)
C31 P2 C35 C38 80.1(16)
Au2 P2 C35 C38 -38.7(16)
C30 P2 C35 C36 -48.9(15)
C31 P2 C35 C36 -165.9(14)
Au2 P2 C35 C36 75.3(14)
